data_7214450
loop_
_publ_author_name
'Kamebuchi, Hajime'
'Okubo, Masashi'
'Okazawa, Atsushi'
'Enomoto, Masaya'
'Harada, Jun'
'Ogawa, Keiichiro'
'Maruta, Goro'
'Takeda, Sadamu'
'Kojima, Norimichi'
'Train, Cyrille'
'Verdaguer, Michel'

_publ_section_title
;
 A tricky water molecule coordinated to a verdazyl radical-iron(ii)
 complex: a multitechnique approach.
;
_journal_issue 19
_journal_name_full 'Physical chemistry chemical physics : PCCP'
_journal_page_first 9086
_journal_page_last 9095
_journal_paper_doi 10.1039/c4cp00310a
_journal_volume 16
_journal_year 2014
_chemical_formula_sum 'C10 H20 Fe N8 O10'
_chemical_formula_weight 468.19
_chemical_name_systematic
; 
 ? 
;
_space_group_IT_number 2
_symmetry_cell_setting triclinic
_symmetry_space_group_name_Hall '-P 1'
_symmetry_space_group_name_H-M 'P -1'
_atom_sites_solution_hydrogens difmap
_atom_sites_solution_primary direct
_audit_creation_method SHELXL-97
_cell_angle_alpha 84.289(1)
_cell_angle_beta 84.409(1)
_cell_angle_gamma 79.246(1)
_cell_formula_units_Z 2
_cell_length_a 9.1747(6)
_cell_length_b 9.2567(6)
_cell_length_c 10.6372(7)
_cell_measurement_reflns_used 7857
_cell_measurement_temperature 90
_cell_measurement_theta_max 30.0
_cell_measurement_theta_min 2.2
_cell_volume 880.24(10)
_computing_cell_refinement 'SAINT (Bruker, 1998)'
_computing_data_collection 'SMART (Bruker, 1998)'
_computing_data_reduction 'SAINT (Bruker, 1998)'
_computing_molecular_graphics 'SHELXTL (Sheldrick, 2008)'
_computing_publication_material 'SHELXTL (Sheldrick, 2008)'
_computing_structure_refinement 'SHELXL-97 (Sheldrick, 2008)'
_computing_structure_solution 'SHELXS-97 (Sheldrick, 2008)'
_diffrn_ambient_temperature 90
_diffrn_detector_area_resol_mean 8.192
_diffrn_measured_fraction_theta_full 0.997
_diffrn_measured_fraction_theta_max 0.997
_diffrn_measurement_device_type 'Bruker SMART 1000 CCD diffractometer'
_diffrn_measurement_method \w_scan
_diffrn_radiation_monochromator graphite
_diffrn_radiation_source 'fine-focus sealed tube'
_diffrn_radiation_type MoK\a
_diffrn_radiation_wavelength 0.71073
_diffrn_reflns_av_R_equivalents 0.0356
_diffrn_reflns_av_sigmaI/netI 0.0232
_diffrn_reflns_limit_h_max 12
_diffrn_reflns_limit_h_min -12
_diffrn_reflns_limit_k_max 13
_diffrn_reflns_limit_k_min -12
_diffrn_reflns_limit_l_max 14
_diffrn_reflns_limit_l_min 0
_diffrn_reflns_number 24706
_diffrn_reflns_theta_full 30.03
_diffrn_reflns_theta_max 30.03
_diffrn_reflns_theta_min 1.93
_exptl_absorpt_coefficient_mu 0.931
_exptl_absorpt_correction_T_max 0.9126
_exptl_absorpt_correction_T_min 0.7938
_exptl_absorpt_correction_type multi-scan
_exptl_absorpt_process_details 'twinabs 2008/4'
_exptl_crystal_colour black
_exptl_crystal_density_diffrn 1.766
_exptl_crystal_density_method 'not measured'
_exptl_crystal_description block
_exptl_crystal_F_000 484
_exptl_crystal_size_max 0.26
_exptl_crystal_size_mid 0.16
_exptl_crystal_size_min 0.10
_refine_diff_density_max 0.697
_refine_diff_density_min -0.282
_refine_diff_density_rms 0.076
_refine_ls_extinction_method none
_refine_ls_goodness_of_fit_ref 1.073
_refine_ls_hydrogen_treatment mixed
_refine_ls_matrix_type full
_refine_ls_number_parameters 304
_refine_ls_number_reflns 5122
_refine_ls_number_restraints 0
_refine_ls_restrained_S_all 1.073
_refine_ls_R_factor_all 0.0453
_refine_ls_R_factor_gt 0.0341
_refine_ls_shift/su_max 0.000
_refine_ls_shift/su_mean 0.000
_refine_ls_structure_factor_coef Fsqd
_refine_ls_weighting_details 'calc w=1/[\s^2^(Fo^2^)+(0.0492P)^2^+0.3236P] where P=(Fo^2^+2Fc^2^)/3'
_refine_ls_weighting_scheme calc
_refine_ls_wR_factor_gt 0.0865
_refine_ls_wR_factor_ref 0.0911
_reflns_number_gt 4232
_reflns_number_total 5122
_reflns_threshold_expression >2sigma(I)
_cod_data_source_file c4cp00310a2.cif
_cod_data_source_block fed2o90k
_cod_database_code 7214450

loop_
_symmetry_equiv_pos_as_xyz
'x, y, z'
'-x, -y, -z'

loop_
_atom_site_label
_atom_site_type_symbol
_atom_site_fract_x
_atom_site_fract_y
_atom_site_fract_z
_atom_site_U_iso_or_equiv
_atom_site_adp_type
_atom_site_occupancy
_atom_site_symmetry_multiplicity
_atom_site_calc_flag
_atom_site_refinement_flags
Fe1 Fe 0.24643(2) 0.37267(2) 0.128995(19) 0.01358(7) Uani 1 1 d .
O1 O 0.23912(13) 0.21402(13) 0.27925(11) 0.0206(2) Uani 1 1 d .
D1A H 0.265(3) 0.231(3) 0.356(3) 0.050(7) Uiso 1 1 d .
D1B H 0.233(2) 0.131(3) 0.272(2) 0.025(5) Uiso 1 1 d .
O2 O 0.25016(14) 0.53078(13) -0.02930(12) 0.0178(2) Uani 1 1 d .
D2A H 0.275(3) 0.615(3) -0.023(2) 0.012(4) Uiso 0.74(3) 1 d P
D2B H 0.188(3) 0.538(3) -0.081(3) 0.012(4) Uiso 0.74(3) 1 d P
D2C H 0.183(9) 0.597(8) 0.003(7) 0.012(4) Uiso 0.26(3) 1 d P
D2D H 0.284(9) 0.519(8) -0.092(8) 0.012(4) Uiso 0.26(3) 1 d P
O3 O 0.01506(12) 0.44652(12) 0.16192(10) 0.0176(2) Uani 1 1 d .
O4 O -0.16172(13) 0.57535(15) 0.28535(12) 0.0270(3) Uani 1 1 d .
O5 O 0.39929(12) 0.71491(13) 0.47634(11) 0.0218(2) Uani 1 1 d .
O6 O 0.47644(12) 0.31148(12) 0.09432(11) 0.0188(2) Uani 1 1 d .
O7 O 0.66220(12) 0.20189(14) -0.03235(11) 0.0215(2) Uani 1 1 d .
O8 O 0.11455(12) 0.03132(14) -0.22780(11) 0.0223(2) Uani 1 1 d .
N1 N 0.22948(13) 0.53604(14) 0.26782(12) 0.0138(2) Uani 1 1 d .
N2 N 0.04512(14) 0.65841(15) 0.41357(12) 0.0179(3) Uani 1 1 d .
N3 N 0.15642(14) 0.69919(15) 0.46988(12) 0.0176(3) Uani 1 1 d .
N4 N 0.33558(13) 0.58679(14) 0.32421(12) 0.0144(2) Uani 1 1 d .
N5 N 0.27532(13) 0.20712(14) -0.01066(12) 0.0142(2) Uani 1 1 d .
N6 N 0.46412(14) 0.09378(15) -0.15672(12) 0.0167(2) Uani 1 1 d .
N7 N 0.35622(14) 0.05169(14) -0.21643(12) 0.0162(2) Uani 1 1 d .
N8 N 0.17343(13) 0.15006(14) -0.06717(12) 0.0148(2) Uani 1 1 d .
C1 C -0.03062(16) 0.52971(17) 0.25092(14) 0.0167(3) Uani 1 1 d .
C2 C 0.08964(16) 0.57804(16) 0.31682(14) 0.0143(3) Uani 1 1 d .
C3 C 0.11208(19) 0.7930(2) 0.57335(17) 0.0263(4) Uani 1 1 d .
H3A H 0.0073 0.7922 0.6018 0.039 Uiso 1 1 calc R
H3B H 0.1250 0.8940 0.5444 0.039 Uiso 1 1 calc R
H3C H 0.1740 0.7560 0.6438 0.039 Uiso 1 1 calc R
C4 C 0.30342(16) 0.67031(16) 0.42613(14) 0.0153(3) Uani 1 1 d .
C5 C 0.49084(17) 0.54246(19) 0.27594(16) 0.0205(3) Uani 1 1 d .
H5A H 0.5468 0.6202 0.2867 0.031 Uiso 1 1 calc R
H5B H 0.4951 0.5268 0.1858 0.031 Uiso 1 1 calc R
H5C H 0.5345 0.4507 0.3230 0.031 Uiso 1 1 calc R
C6 C 0.52878(16) 0.23224(16) 0.00552(14) 0.0148(3) Uani 1 1 d .
C7 C 0.41548(16) 0.17138(16) -0.05890(14) 0.0140(3) Uani 1 1 d .
C8 C 0.40723(17) -0.03210(19) -0.32630(15) 0.0205(3) Uani 1 1 d .
H8A H 0.5054 -0.0124 -0.3603 0.031 Uiso 1 1 calc R
H8B H 0.3365 -0.0025 -0.3915 0.031 Uiso 1 1 calc R
H8C H 0.4141 -0.1377 -0.3010 0.031 Uiso 1 1 calc R
C9 C 0.20796(16) 0.07516(16) -0.17456(14) 0.0154(3) Uani 1 1 d .
C10 C 0.01906(17) 0.18996(18) -0.01631(16) 0.0206(3) Uani 1 1 d .
H10A H 0.0139 0.1775 0.0765 0.031 Uiso 1 1 calc R
H10B H -0.0412 0.1261 -0.0473 0.031 Uiso 1 1 calc R
H10C H -0.0192 0.2931 -0.0439 0.031 Uiso 1 1 calc R
O9 O 0.19668(14) -0.05946(13) 0.25068(12) 0.0206(2) Uani 1 1 d .
D9A H 0.111(3) -0.063(3) 0.242(2) 0.034(6) Uiso 1 1 d .
D9B H 0.249(3) -0.099(3) 0.194(2) 0.034(6) Uiso 1 1 d .
O10 O 0.29973(15) 0.28214(17) 0.50110(12) 0.0288(3) Uani 1 1 d .
D10A H 0.245(3) 0.317(3) 0.555(3) 0.042(7) Uiso 1 1 d .
D10B H 0.382(3) 0.290(3) 0.514(2) 0.043(7) Uiso 1 1 d .

loop_
_atom_site_aniso_label
_atom_site_aniso_U_11
_atom_site_aniso_U_22
_atom_site_aniso_U_33
_atom_site_aniso_U_23
_atom_site_aniso_U_13
_atom_site_aniso_U_12
Fe1 0.01143(11) 0.01662(11) 0.01407(11) -0.00535(7) -0.00138(7) -0.00371(7)
O1 0.0265(6) 0.0180(6) 0.0191(6) -0.0037(4) -0.0040(4) -0.0066(4)
O2 0.0183(5) 0.0201(6) 0.0170(6) -0.0017(5) -0.0040(5) -0.0077(5)
O3 0.0159(5) 0.0221(5) 0.0174(5) -0.0070(4) -0.0024(4) -0.0070(4)
O4 0.0112(5) 0.0390(7) 0.0335(7) -0.0163(6) -0.0017(4) -0.0043(5)
O5 0.0166(5) 0.0303(6) 0.0223(6) -0.0127(5) -0.0031(4) -0.0074(4)
O6 0.0145(5) 0.0229(5) 0.0211(5) -0.0097(4) -0.0034(4) -0.0037(4)
O7 0.0120(5) 0.0320(6) 0.0227(6) -0.0095(5) -0.0001(4) -0.0061(4)
O8 0.0156(5) 0.0309(6) 0.0241(6) -0.0137(5) -0.0018(4) -0.0078(4)
N1 0.0112(5) 0.0166(6) 0.0157(6) -0.0048(5) -0.0038(4) -0.0044(4)
N2 0.0133(6) 0.0227(6) 0.0199(6) -0.0076(5) -0.0009(5) -0.0058(5)
N3 0.0143(6) 0.0229(6) 0.0181(6) -0.0098(5) 0.0007(5) -0.0062(5)
N4 0.0102(5) 0.0181(6) 0.0167(6) -0.0067(5) -0.0026(4) -0.0033(4)
N5 0.0115(5) 0.0158(6) 0.0173(6) -0.0060(5) -0.0018(4) -0.0048(4)
N6 0.0128(6) 0.0214(6) 0.0174(6) -0.0070(5) -0.0032(4) -0.0032(5)
N7 0.0128(6) 0.0208(6) 0.0167(6) -0.0089(5) -0.0008(4) -0.0040(5)
N8 0.0104(5) 0.0186(6) 0.0173(6) -0.0081(5) -0.0010(4) -0.0043(4)
C1 0.0136(6) 0.0197(7) 0.0184(7) -0.0043(6) -0.0039(5) -0.0047(5)
C2 0.0122(6) 0.0157(6) 0.0164(6) -0.0035(5) -0.0024(5) -0.0042(5)
C3 0.0195(8) 0.0371(9) 0.0264(8) -0.0205(7) 0.0049(6) -0.0098(7)
C4 0.0140(6) 0.0179(7) 0.0153(6) -0.0060(5) -0.0020(5) -0.0034(5)
C5 0.0143(7) 0.0249(8) 0.0234(8) -0.0080(6) -0.0012(6) -0.0035(6)
C6 0.0135(6) 0.0162(6) 0.0164(7) -0.0016(5) -0.0037(5) -0.0056(5)
C7 0.0124(6) 0.0159(6) 0.0148(6) -0.0034(5) -0.0016(5) -0.0038(5)
C8 0.0177(7) 0.0262(8) 0.0186(7) -0.0122(6) -0.0005(5) -0.0013(6)
C9 0.0144(7) 0.0160(6) 0.0171(7) -0.0053(5) -0.0016(5) -0.0037(5)
C10 0.0128(7) 0.0254(8) 0.0249(8) -0.0092(6) 0.0006(5) -0.0041(6)
O9 0.0151(5) 0.0239(6) 0.0237(6) -0.0075(5) 0.0015(4) -0.0048(4)
O10 0.0151(6) 0.0506(8) 0.0223(6) -0.0151(6) -0.0002(5) -0.0040(5)

loop_
_atom_type_symbol
_atom_type_description
_atom_type_scat_dispersion_real
_atom_type_scat_dispersion_imag
_atom_type_scat_source
C C 0.0033 0.0016 'International Tables Vol C Tables 4.2.6.8 and 6.1.1.4'
H H 0.0000 0.0000 'International Tables Vol C Tables 4.2.6.8 and 6.1.1.4'
N N 0.0061 0.0033 'International Tables Vol C Tables 4.2.6.8 and 6.1.1.4'
O O 0.0106 0.0060 'International Tables Vol C Tables 4.2.6.8 and 6.1.1.4'
Fe Fe 0.3463 0.8444 'International Tables Vol C Tables 4.2.6.8 and 6.1.1.4'

loop_
_geom_angle_atom_site_label_1
_geom_angle_atom_site_label_2
_geom_angle_atom_site_label_3
_geom_angle
O1 Fe1 O6 92.33(5)
O1 Fe1 O3 90.06(5)
O6 Fe1 O3 176.92(4)
O1 Fe1 O2 177.87(5)
O6 Fe1 O2 88.30(5)
O3 Fe1 O2 89.38(5)
O1 Fe1 N1 87.92(5)
O6 Fe1 N1 101.95(4)
O3 Fe1 N1 76.19(4)
O2 Fe1 N1 93.94(5)
O1 Fe1 N5 92.15(5)
O6 Fe1 N5 75.27(4)
O3 Fe1 N5 106.60(4)
O2 Fe1 N5 86.04(5)
N1 Fe1 N5 177.21(4)
Fe1 O1 D1A 119.9(17)
Fe1 O1 D1B 124.3(16)
D1A O1 D1B 114(2)
Fe1 O2 D2A 121.2(17)
Fe1 O2 D2B 119.3(18)
D2A O2 D2B 111(2)
Fe1 O2 D2C 96(5)
D2A O2 D2C 63(5)
D2B O2 D2C 81(5)
Fe1 O2 D2D 127(6)
D2A O2 D2D 98(6)
D2B O2 D2D 68(6)
D2C O2 D2D 135(8)
C1 O3 Fe1 118.28(9)
C6 O6 Fe1 119.88(9)
C2 N1 N4 115.00(12)
C2 N1 Fe1 112.58(9)
N4 N1 Fe1 131.78(9)
C2 N2 N3 114.89(12)
N2 N3 C4 123.95(12)
N2 N3 C3 116.72(12)
C4 N3 C3 118.94(12)
N1 N4 C4 123.09(12)
N1 N4 C5 117.44(12)
C4 N4 C5 119.39(12)
C7 N5 N8 115.00(12)
C7 N5 Fe1 113.17(9)
N8 N5 Fe1 131.23(9)
C7 N6 N7 115.00(12)
N6 N7 C9 124.11(12)
N6 N7 C8 115.97(12)
C9 N7 C8 119.78(12)
N5 N8 C9 123.32(12)
N5 N8 C10 115.58(12)
C9 N8 C10 120.63(12)
O4 C1 O3 125.71(14)
O4 C1 C2 118.50(14)
O3 C1 C2 115.77(12)
N2 C2 N1 127.37(13)
N2 C2 C1 116.82(13)
N1 C2 C1 115.79(13)
N3 C3 H3A 109.5
N3 C3 H3B 109.5
H3A C3 H3B 109.5
N3 C3 H3C 109.5
H3A C3 H3C 109.5
H3B C3 H3C 109.5
O5 C4 N3 121.83(13)
O5 C4 N4 122.65(13)
N3 C4 N4 115.52(12)
N4 C5 H5A 109.5
N4 C5 H5B 109.5
H5A C5 H5B 109.5
N4 C5 H5C 109.5
H5A C5 H5C 109.5
H5B C5 H5C 109.5
O7 C6 O6 125.55(13)
O7 C6 C7 118.98(13)
O6 C6 C7 115.47(12)
N6 C7 N5 127.33(13)
N6 C7 C6 117.69(12)
N5 C7 C6 114.95(12)
N7 C8 H8A 109.5
N7 C8 H8B 109.5
H8A C8 H8B 109.5
N7 C8 H8C 109.5
H8A C8 H8C 109.5
H8B C8 H8C 109.5
O8 C9 N7 122.52(14)
O8 C9 N8 122.69(13)
N7 C9 N8 114.78(12)
N8 C10 H10A 109.5
N8 C10 H10B 109.5
H10A C10 H10B 109.5
N8 C10 H10C 109.5
H10A C10 H10C 109.5
H10B C10 H10C 109.5
D9A O9 D9B 109(2)
D10A O10 D10B 108(3)

loop_
_geom_bond_atom_site_label_1
_geom_bond_atom_site_label_2
_geom_bond_distance
Fe1 O1 2.0650(12)
Fe1 O6 2.0867(11)
Fe1 O3 2.1112(11)
Fe1 O2 2.1203(12)
Fe1 N1 2.1918(12)
Fe1 N5 2.2023(12)
O1 D1A 0.91(3)
O1 D1B 0.80(2)
O2 D2A 0.86(3)
O2 D2B 0.82(3)
O2 D2C 0.86(8)
O2 D2D 0.72(9)
O3 C1 1.2698(18)
O4 C1 1.2307(19)
O5 C4 1.2249(18)
O6 C6 1.2566(18)
O7 C6 1.2400(18)
O8 C9 1.2207(18)
N1 C2 1.3390(18)
N1 N4 1.3670(16)
N2 C2 1.3179(19)
N2 N3 1.3609(17)
N3 C4 1.3693(19)
N3 C3 1.4496(19)
N4 C4 1.3710(18)
N4 C5 1.4637(19)
N5 C7 1.3315(18)
N5 N8 1.3678(16)
N6 C7 1.3177(18)
N6 N7 1.3605(17)
N7 C9 1.3735(19)
N7 C8 1.4577(19)
N8 C9 1.3752(18)
N8 C10 1.4595(18)
C1 C2 1.519(2)
C3 H3A 0.9800
C3 H3B 0.9800
C3 H3C 0.9800
C5 H5A 0.9800
C5 H5B 0.9800
C5 H5C 0.9800
C6 C7 1.5172(19)
C8 H8A 0.9800
C8 H8B 0.9800
C8 H8C 0.9800
C10 H10A 0.9800
C10 H10B 0.9800
C10 H10C 0.9800
O9 D9A 0.80(3)
O9 D9B 0.80(3)
O10 D10A 0.78(3)
O10 D10B 0.80(3)

loop_
_geom_hbond_atom_site_label_D
_geom_hbond_atom_site_label_H
_geom_hbond_atom_site_label_A
_geom_hbond_distance_DH
_geom_hbond_distance_HA
_geom_hbond_distance_DA
_geom_hbond_angle_DHA
_geom_hbond_site_symmetry_A
O1 D1B O9 0.80(2) 1.89(2) 2.6827(17) 174(2) .
O1 D1A O10 0.91(3) 1.74(3) 2.6379(18) 173(3) .
O2 D2A O6 0.86(3) 2.53(3) 3.1192(16) 127(2) 2_665
O2 D2A O7 0.86(3) 2.05(3) 2.8927(17) 167(2) 2_665
O2 D2B O3 0.82(3) 2.10(3) 2.8938(16) 162(3) 2_565
O2 D2D O4 0.72(9) 2.72(8) 3.2097(17) 127(7) 2_565
O9 D9A O8 0.80(3) 2.06(3) 2.8506(16) 170(2) 2
O9 D9B O7 0.80(3) 2.08(3) 2.8626(17) 167(2) 2_655
O9 D9B N6 0.80(3) 2.63(2) 3.1421(18) 123(2) 2_655
O10 D10A O4 0.78(3) 2.06(3) 2.8135(18) 162(3) 2_566
O10 D10A N2 0.78(3) 2.62(3) 3.1665(18) 129(2) 2_566
O10 D10B O5 0.80(3) 2.01(3) 2.8003(17) 170(3) 2_666

loop_
_geom_torsion_atom_site_label_1
_geom_torsion_atom_site_label_2
_geom_torsion_atom_site_label_3
_geom_torsion_atom_site_label_4
_geom_torsion
O1 Fe1 O3 C1 79.28(11)
O6 Fe1 O3 C1 -61.6(8)
O2 Fe1 O3 C1 -102.77(11)
N1 Fe1 O3 C1 -8.57(11)
N5 Fe1 O3 C1 171.54(11)
O1 Fe1 O6 C6 101.09(12)
O3 Fe1 O6 C6 -118.1(8)
O2 Fe1 O6 C6 -76.88(12)
N1 Fe1 O6 C6 -170.55(11)
N5 Fe1 O6 C6 9.47(11)
O1 Fe1 N1 C2 -80.10(10)
O6 Fe1 N1 C2 -172.04(10)
O3 Fe1 N1 C2 10.47(10)
O2 Fe1 N1 C2 98.86(10)
N5 Fe1 N1 C2 -171.6(9)
O1 Fe1 N1 N4 90.07(13)
O6 Fe1 N1 N4 -1.88(13)
O3 Fe1 N1 N4 -179.36(13)
O2 Fe1 N1 N4 -90.98(13)
N5 Fe1 N1 N4 -1.5(10)
C2 N2 N3 C4 4.7(2)
C2 N2 N3 C3 177.47(14)
C2 N1 N4 C4 2.1(2)
Fe1 N1 N4 C4 -167.84(11)
C2 N1 N4 C5 179.04(13)
Fe1 N1 N4 C5 9.1(2)
O1 Fe1 N5 C7 -101.47(11)
O6 Fe1 N5 C7 -9.62(10)
O3 Fe1 N5 C7 167.83(10)
O2 Fe1 N5 C7 79.67(11)
N1 Fe1 N5 C7 -10.0(10)
O1 Fe1 N5 N8 88.05(13)
O6 Fe1 N5 N8 179.90(13)
O3 Fe1 N5 N8 -2.65(14)
O2 Fe1 N5 N8 -90.82(13)
N1 Fe1 N5 N8 179(47)
C7 N6 N7 C9 -5.4(2)
C7 N6 N7 C8 178.97(13)
C7 N5 N8 C9 -7.0(2)
Fe1 N5 N8 C9 163.33(11)
C7 N5 N8 C10 -179.23(13)
Fe1 N5 N8 C10 -8.88(19)
Fe1 O3 C1 O4 -176.19(13)
Fe1 O3 C1 C2 5.28(17)
N3 N2 C2 N1 -1.5(2)
N3 N2 C2 C1 179.95(13)
N4 N1 C2 N2 -1.8(2)
Fe1 N1 C2 N2 170.15(13)
N4 N1 C2 C1 176.82(12)
Fe1 N1 C2 C1 -11.26(16)
O4 C1 C2 N2 4.6(2)
O3 C1 C2 N2 -176.74(14)
O4 C1 C2 N1 -174.12(14)
O3 C1 C2 N1 4.5(2)
N2 N3 C4 O5 176.58(15)
C3 N3 C4 O5 4.0(2)
N2 N3 C4 N4 -4.3(2)
C3 N3 C4 N4 -176.94(14)
N1 N4 C4 O5 179.75(14)
C5 N4 C4 O5 2.9(2)
N1 N4 C4 N3 0.7(2)
C5 N4 C4 N3 -176.16(13)
Fe1 O6 C6 O7 172.01(12)
Fe1 O6 C6 C7 -7.62(17)
N7 N6 C7 N5 2.8(2)
N7 N6 C7 C6 -175.23(12)
N8 N5 C7 N6 3.1(2)
Fe1 N5 C7 N6 -169.00(13)
N8 N5 C7 C6 -178.85(12)
Fe1 N5 C7 C6 9.03(16)
O7 C6 C7 N6 -3.0(2)
O6 C6 C7 N6 176.66(13)
O7 C6 C7 N5 178.78(14)
O6 C6 C7 N5 -1.6(2)
N6 N7 C9 O8 -177.30(14)
C8 N7 C9 O8 -1.8(2)
N6 N7 C9 N8 1.9(2)
C8 N7 C9 N8 177.36(13)
N5 N8 C9 O8 -176.16(14)
C10 N8 C9 O8 -4.3(2)
N5 N8 C9 N7 4.7(2)
C10 N8 C9 N7 176.51(13)
